data_4304168
loop_
_publ_author_name
'Rupam Sarma'
'Anirban Karmakar'
'Jubaraj B. Baruah'

_publ_section_title
;
N-Oxides in Metal-Containing Multicomponent Molecular Complexes
;
_journal_name_full 'Inorganic Chemistry'
_journal_page_first 763
_journal_page_last 765
_journal_paper_doi 10.1021/ic701639n
_journal_volume 47
_journal_year 2008
_chemical_formula_sum 'C32 H38 Mn N4 O18'
_chemical_formula_weight 821.60
_chemical_name_systematic
; 
 ? 
;
_space_group_IT_number 2
_symmetry_cell_setting triclinic
_symmetry_space_group_name_Hall '-P 1'
_symmetry_space_group_name_H-M 'P -1'
_atom_sites_solution_hydrogens geom
_atom_sites_solution_primary direct
_atom_sites_solution_secondary difmap
_audit_creation_method SHELXL-97
_cell_angle_alpha 82.1420(10)
_cell_angle_beta 78.2610(10)
_cell_angle_gamma 76.6880(10)
_cell_formula_units_Z 1
_cell_length_a 7.0862(2)
_cell_length_b 7.7960(2)
_cell_length_c 17.2461(4)
_cell_measurement_temperature 296(2)
_cell_volume 903.71(4)
_computing_cell_refinement 'Bruker SMART'
_computing_data_collection 'Bruker SMART'
_computing_data_reduction 'Bruker SAINT'
_computing_molecular_graphics 'Bruker SHELXTL'
_computing_publication_material 'Bruker SHELXTL'
_computing_structure_refinement 'SHELXL-97 (Sheldrick, 1997)'
_computing_structure_solution 'SHELXS-97 (Sheldrick, 1990)'
_diffrn_ambient_temperature 296(2)
_diffrn_measured_fraction_theta_full 0.960
_diffrn_measured_fraction_theta_max 0.960
_diffrn_measurement_device_type 'CCD area detector'
_diffrn_measurement_method 'phi and omega scans'
_diffrn_radiation_monochromator graphite
_diffrn_radiation_source 'fine-focus sealed tube'
_diffrn_radiation_type MoK\a
_diffrn_radiation_wavelength 0.71073
_diffrn_reflns_av_R_equivalents 0.0178
_diffrn_reflns_av_sigmaI/netI 0.0196
_diffrn_reflns_limit_h_max 9
_diffrn_reflns_limit_h_min -9
_diffrn_reflns_limit_k_max 10
_diffrn_reflns_limit_k_min -10
_diffrn_reflns_limit_l_max 22
_diffrn_reflns_limit_l_min -19
_diffrn_reflns_number 11970
_diffrn_reflns_theta_full 28.28
_diffrn_reflns_theta_max 28.28
_diffrn_reflns_theta_min 1.21
_exptl_absorpt_coefficient_mu 0.451
_exptl_absorpt_correction_type none
_exptl_crystal_colour colourless
_exptl_crystal_density_diffrn 1.510
_exptl_crystal_density_method 'not measured'
_exptl_crystal_description blocks
_exptl_crystal_F_000 427
_exptl_crystal_size_max 0.44
_exptl_crystal_size_mid 0.35
_exptl_crystal_size_min 0.29
_refine_diff_density_max 0.573
_refine_diff_density_min -0.436
_refine_diff_density_rms 0.065
_refine_ls_extinction_method none
_refine_ls_goodness_of_fit_ref 1.068
_refine_ls_hydrogen_treatment constr
_refine_ls_matrix_type full
_refine_ls_number_parameters 251
_refine_ls_number_reflns 4331
_refine_ls_number_restraints 0
_refine_ls_restrained_S_all 1.068
_refine_ls_R_factor_all 0.0401
_refine_ls_R_factor_gt 0.0341
_refine_ls_shift/su_max 0.000
_refine_ls_shift/su_mean 0.000
_refine_ls_structure_factor_coef Fsqd
_refine_ls_weighting_details 'calc w=1/[\s^2^(Fo^2^)+(0.0727P)^2^+0.1442P] where P=(Fo^2^+2Fc^2^)/3'
_refine_ls_weighting_scheme calc
_refine_ls_wR_factor_gt 0.1050
_refine_ls_wR_factor_ref 0.1158
_reflns_number_gt 3853
_reflns_number_total 4331
_reflns_threshold_expression >2sigma(I)
_cod_data_source_file ic701639n-file006.cif
_cod_data_source_block pno2qnomn_0m
_cod_depositor_comments
;
The following automatic conversions were performed:
'_symmetry_cell_setting' value 'Triclinic' changed to 'triclinic'
according to '/home/saulius/struct/CIF-dictionaries/cif_core.dic'
dictionary named 'cif_core.dic' version 2.4.1 from 2010-06-29.

Automatic conversion script
Id: cif_fix_enum 1527 2010-12-29 10:47:43Z saulius 
;
_cod_database_code 4304168

loop_
_symmetry_equiv_pos_as_xyz
'x, y, z'
'-x, -y, -z'

loop_
_atom_site_label
_atom_site_type_symbol
_atom_site_fract_x
_atom_site_fract_y
_atom_site_fract_z
_atom_site_U_iso_or_equiv
_atom_site_adp_type
_atom_site_occupancy
_atom_site_symmetry_multiplicity
_atom_site_calc_flag
_atom_site_refinement_flags
_atom_site_disorder_assembly
_atom_site_disorder_group
Mn1 Mn 1.0000 0.5000 0.0000 0.03223(11) Uani 1 2 d S . .
O1 O 1.14852(17) 0.47053(15) 0.09992(7) 0.0426(3) Uani 1 1 d . . .
H1 H 1.2521 0.3993 0.1049 0.051 Uiso 1 1 d R . .
O2 O 1.0421(2) 0.21623(14) 0.00204(7) 0.0488(3) Uani 1 1 d . . .
H2A H 1.0635 0.1273 0.0358 0.059 Uiso 1 1 d R . .
H2B H 1.0211 0.1759 -0.0371 0.059 Uiso 1 1 d R . .
O3 O 0.72198(17) 0.52165(16) 0.08738(7) 0.0460(3) Uani 1 1 d . . .
H3A H 0.6355 0.5963 0.0697 0.055 Uiso 1 1 d R . .
H3B H 0.6666 0.4252 0.1016 0.055 Uiso 1 1 d R . .
O8 O 0.50169(18) 0.25881(17) 0.12883(7) 0.0482(3) Uani 1 1 d . . .
N2 N 0.50079(18) 0.13232(17) 0.18852(7) 0.0358(3) Uani 1 1 d . . .
C10 C 0.5043(3) -0.1349(2) 0.31180(12) 0.0502(4) Uani 1 1 d . . .
H10 H 0.5065 -0.2257 0.3528 0.060 Uiso 1 1 calc R . .
C11 C 0.4466(2) 0.0437(2) 0.32911(9) 0.0389(3) Uani 1 1 d . . .
C12 C 0.3909(3) 0.0945(3) 0.40743(11) 0.0539(4) Uani 1 1 d . . .
H12 H 0.3914 0.0078 0.4502 0.065 Uiso 1 1 calc R . .
C13 C 0.3366(3) 0.2679(3) 0.42132(12) 0.0586(5) Uani 1 1 d . . .
H13 H 0.3013 0.2989 0.4733 0.070 Uiso 1 1 calc R . .
C15 C 0.3865(2) 0.3594(2) 0.28051(11) 0.0436(4) Uani 1 1 d . . .
H15 H 0.3841 0.4482 0.2386 0.052 Uiso 1 1 calc R . .
C14 C 0.3338(3) 0.4003(3) 0.35751(13) 0.0553(5) Uani 1 1 d . . .
H14 H 0.2951 0.5185 0.3679 0.066 Uiso 1 1 calc R . .
C16 C 0.4446(2) 0.1793(2) 0.26604(9) 0.0340(3) Uani 1 1 d . . .
O4 O 1.0631(2) -0.07063(16) 0.11333(7) 0.0475(3) Uani 1 1 d . . .
H4O H 0.9546 -0.0202 0.1033 0.071 Uiso 1 1 calc R . .
O5 O 1.0691(2) -0.29626(15) 0.20661(7) 0.0545(3) Uani 1 1 d . . .
O6 O 0.7927(3) 0.5006(2) 0.40783(10) 0.0836(5) Uani 1 1 d . . .
O7 O 0.8106(3) 0.2802(2) 0.49723(9) 0.0804(5) Uani 1 1 d . . .
N1 N 0.8254(2) 0.3425(2) 0.42790(9) 0.0504(4) Uani 1 1 d . . .
C4 C 0.9060(2) 0.2900(2) 0.28715(10) 0.0404(3) Uani 1 1 d . . .
H4 H 0.8859 0.4117 0.2738 0.049 Uiso 1 1 calc R . .
C5 C 0.8845(2) 0.2195(2) 0.36548(9) 0.0371(3) Uani 1 1 d . . .
C6 C 0.9164(3) 0.0401(2) 0.38752(9) 0.0419(3) Uani 1 1 d . . .
H6 H 0.9026 -0.0029 0.4409 0.050 Uiso 1 1 calc R . .
C7 C 0.9692(2) -0.0751(2) 0.32854(9) 0.0385(3) Uani 1 1 d . . .
H7 H 0.9910 -0.1967 0.3422 0.046 Uiso 1 1 calc R . .
C2 C 0.98987(19) -0.00867(18) 0.24864(8) 0.0310(3) Uani 1 1 d . . .
C3 C 0.9590(2) 0.1724(2) 0.22873(9) 0.0375(3) Uani 1 1 d . . .
H3 H 0.9739 0.2163 0.1754 0.045 Uiso 1 1 calc R . .
C1 C 1.0444(2) -0.13613(19) 0.18486(8) 0.0346(3) Uani 1 1 d . . .
O9 O 0.45124(19) 0.7869(2) 0.03333(8) 0.0575(3) Uani 1 1 d . . .
H9A H 0.4530 0.7815 -0.0149 0.069 Uiso 1 1 d R . .
H9B H 0.3280 0.8204 0.0575 0.069 Uiso 1 1 d R . .
C8 C 0.5534(2) -0.0370(2) 0.17379(11) 0.0446(4) Uani 1 1 d . . .
H8 H 0.5889 -0.0648 0.1213 0.053 Uiso 1 1 calc R . .
C9 C 0.5565(3) -0.1731(2) 0.23477(12) 0.0510(4) Uani 1 1 d . . .
H9 H 0.5944 -0.2903 0.2230 0.061 Uiso 1 1 calc R . .

loop_
_atom_site_aniso_label
_atom_site_aniso_U_11
_atom_site_aniso_U_22
_atom_site_aniso_U_33
_atom_site_aniso_U_23
_atom_site_aniso_U_13
_atom_site_aniso_U_12
Mn1 0.04195(18) 0.02535(17) 0.03108(18) -0.00428(11) -0.00848(12) -0.00775(12)
O1 0.0512(6) 0.0378(6) 0.0403(6) -0.0101(5) -0.0184(5) 0.0004(5)
O2 0.0856(9) 0.0262(5) 0.0413(6) -0.0005(4) -0.0260(6) -0.0137(5)
O3 0.0472(6) 0.0447(7) 0.0435(7) -0.0026(5) -0.0030(5) -0.0096(5)
O8 0.0536(7) 0.0519(7) 0.0359(6) 0.0034(5) -0.0081(5) -0.0089(5)
N2 0.0349(6) 0.0392(7) 0.0347(6) -0.0069(5) -0.0080(5) -0.0066(5)
C10 0.0589(10) 0.0382(9) 0.0543(11) 0.0028(7) -0.0142(8) -0.0122(7)
C11 0.0384(7) 0.0428(8) 0.0374(8) -0.0037(6) -0.0087(6) -0.0106(6)
C12 0.0580(10) 0.0711(13) 0.0341(9) -0.0054(8) -0.0067(7) -0.0177(9)
C13 0.0576(10) 0.0804(15) 0.0415(10) -0.0273(9) -0.0024(8) -0.0152(10)
C15 0.0443(8) 0.0369(8) 0.0511(10) -0.0104(7) -0.0102(7) -0.0062(6)
C14 0.0485(9) 0.0530(11) 0.0686(13) -0.0333(10) -0.0073(8) -0.0059(8)
C16 0.0297(6) 0.0379(8) 0.0362(7) -0.0094(6) -0.0073(5) -0.0063(5)
O4 0.0769(8) 0.0353(6) 0.0292(6) -0.0062(4) -0.0109(5) -0.0064(6)
O5 0.0935(10) 0.0283(6) 0.0370(6) -0.0081(5) -0.0113(6) -0.0007(6)
O6 0.1392(16) 0.0419(8) 0.0625(10) -0.0259(7) -0.0058(10) -0.0030(9)
O7 0.1336(15) 0.0671(10) 0.0354(7) -0.0225(7) -0.0042(8) -0.0104(10)
N1 0.0624(9) 0.0474(9) 0.0411(8) -0.0204(6) -0.0044(6) -0.0056(7)
C4 0.0530(9) 0.0293(7) 0.0384(8) -0.0071(6) -0.0062(6) -0.0068(6)
C5 0.0408(7) 0.0379(8) 0.0338(7) -0.0151(6) -0.0043(6) -0.0057(6)
C6 0.0556(9) 0.0415(9) 0.0273(7) -0.0059(6) -0.0054(6) -0.0078(7)
C7 0.0512(8) 0.0303(7) 0.0322(8) -0.0030(6) -0.0071(6) -0.0050(6)
C2 0.0325(6) 0.0313(7) 0.0295(7) -0.0069(5) -0.0063(5) -0.0046(5)
C3 0.0499(8) 0.0324(8) 0.0295(7) -0.0049(6) -0.0053(6) -0.0075(6)
C1 0.0419(7) 0.0318(7) 0.0295(7) -0.0076(5) -0.0064(5) -0.0038(5)
O9 0.0510(7) 0.0721(9) 0.0447(7) -0.0125(6) -0.0062(5) -0.0015(6)
C8 0.0466(8) 0.0442(9) 0.0452(9) -0.0192(7) -0.0070(7) -0.0066(7)
C9 0.0560(10) 0.0332(8) 0.0658(12) -0.0146(8) -0.0115(8) -0.0069(7)

loop_
_atom_type_symbol
_atom_type_description
_atom_type_scat_dispersion_real
_atom_type_scat_dispersion_imag
_atom_type_scat_source
C C 0.0033 0.0016 'International Tables Vol C Tables 4.2.6.8 and 6.1.1.4'
H H 0.0000 0.0000 'International Tables Vol C Tables 4.2.6.8 and 6.1.1.4'
Mn Mn 0.3368 0.7283 'International Tables Vol C Tables 4.2.6.8 and 6.1.1.4'
N N 0.0061 0.0033 'International Tables Vol C Tables 4.2.6.8 and 6.1.1.4'
O O 0.0106 0.0060 'International Tables Vol C Tables 4.2.6.8 and 6.1.1.4'

loop_
_geom_angle_atom_site_label_1
_geom_angle_atom_site_label_2
_geom_angle_atom_site_label_3
_geom_angle
_geom_angle_site_symmetry_1
_geom_angle_site_symmetry_3
_geom_angle_publ_flag
O1 Mn1 O1 180.0 . 2_765 ?
O1 Mn1 O2 89.02(4) . 2_765 ?
O1 Mn1 O2 90.98(4) 2_765 2_765 ?
O1 Mn1 O2 90.98(4) . . ?
O1 Mn1 O2 89.03(4) 2_765 . ?
O2 Mn1 O2 180.0 2_765 . ?
O1 Mn1 O3 93.06(5) . 2_765 ?
O1 Mn1 O3 86.94(5) 2_765 2_765 ?
O2 Mn1 O3 93.25(5) 2_765 2_765 ?
O2 Mn1 O3 86.75(5) . 2_765 ?
O1 Mn1 O3 86.94(5) . . ?
O1 Mn1 O3 93.06(5) 2_765 . ?
O2 Mn1 O3 86.75(5) 2_765 . ?
O2 Mn1 O3 93.25(5) . . ?
O3 Mn1 O3 179.999(1) 2_765 . ?
Mn1 O1 H1 124.9 . . ?
Mn1 O2 H2A 136.6 . . ?
Mn1 O2 H2B 117.8 . . ?
H2A O2 H2B 105.1 . . ?
Mn1 O3 H3A 109.5 . . ?
Mn1 O3 H3B 119.0 . . ?
H3A O3 H3B 103.6 . . ?
O8 N2 C8 120.02(14) . . ?
O8 N2 C16 119.04(13) . . ?
C8 N2 C16 120.95(14) . . ?
C9 C10 C11 119.56(16) . . ?
C9 C10 H10 120.2 . . ?
C11 C10 H10 120.2 . . ?
C16 C11 C12 117.61(16) . . ?
C16 C11 C10 119.32(15) . . ?
C12 C11 C10 123.07(16) . . ?
C13 C12 C11 121.09(18) . . ?
C13 C12 H12 119.5 . . ?
C11 C12 H12 119.5 . . ?
C12 C13 C14 120.18(17) . . ?
C12 C13 H13 119.9 . . ?
C14 C13 H13 119.9 . . ?
C14 C15 C16 118.44(17) . . ?
C14 C15 H15 120.8 . . ?
C16 C15 H15 120.8 . . ?
C15 C14 C13 121.41(17) . . ?
C15 C14 H14 119.3 . . ?
C13 C14 H14 119.3 . . ?
N2 C16 C11 118.56(14) . . ?
N2 C16 C15 120.18(14) . . ?
C11 C16 C15 121.26(15) . . ?
C1 O4 H4O 109.5 . . ?
O6 N1 O7 123.42(16) . . ?
O6 N1 C5 118.39(15) . . ?
O7 N1 C5 118.19(16) . . ?
C5 C4 C3 117.59(14) . . ?
C5 C4 H4 121.2 . . ?
C3 C4 H4 121.2 . . ?
C6 C5 C4 122.90(14) . . ?
C6 C5 N1 118.94(14) . . ?
C4 C5 N1 118.16(15) . . ?
C5 C6 C7 118.72(14) . . ?
C5 C6 H6 120.6 . . ?
C7 C6 H6 120.6 . . ?
C6 C7 C2 120.02(14) . . ?
C6 C7 H7 120.0 . . ?
C2 C7 H7 120.0 . . ?
C3 C2 C7 119.63(13) . . ?
C3 C2 C1 120.93(13) . . ?
C7 C2 C1 119.43(13) . . ?
C2 C3 C4 121.12(14) . . ?
C2 C3 H3 119.4 . . ?
C4 C3 H3 119.4 . . ?
O5 C1 O4 124.87(14) . . ?
O5 C1 C2 117.73(13) . . ?
O4 C1 C2 117.40(13) . . ?
H9A O9 H9B 109.1 . . ?
N2 C8 C9 121.65(16) . . ?
N2 C8 H8 119.2 . . ?
C9 C8 H8 119.2 . . ?
C10 C9 C8 119.96(16) . . ?
C10 C9 H9 120.0 . . ?
C8 C9 H9 120.0 . . ?

loop_
_geom_bond_atom_site_label_1
_geom_bond_atom_site_label_2
_geom_bond_distance
_geom_bond_site_symmetry_2
_geom_bond_publ_flag
Mn1 O1 2.1560(11) . ?
Mn1 O1 2.1560(11) 2_765 ?
Mn1 O2 2.1595(11) 2_765 ?
Mn1 O2 2.1595(11) . ?
Mn1 O3 2.2111(11) 2_765 ?
Mn1 O3 2.2111(11) . ?
O1 H1 0.8246 . ?
O2 H2A 0.8491 . ?
O2 H2B 0.8356 . ?
O3 H3A 0.8191 . ?
O3 H3B 0.9090 . ?
O8 N2 1.3246(17) . ?
N2 C8 1.331(2) . ?
N2 C16 1.3894(19) . ?
C10 C9 1.359(3) . ?
C10 C11 1.413(2) . ?
C10 H10 0.9300 . ?
C11 C16 1.409(2) . ?
C11 C12 1.412(2) . ?
C12 C13 1.358(3) . ?
C12 H12 0.9300 . ?
C13 C14 1.402(3) . ?
C13 H13 0.9300 . ?
C15 C14 1.365(3) . ?
C15 C16 1.411(2) . ?
C15 H15 0.9300 . ?
C14 H14 0.9300 . ?
O4 C1 1.2618(18) . ?
O4 H4O 0.8200 . ?
O5 C1 1.2361(19) . ?
O6 N1 1.215(2) . ?
O7 N1 1.221(2) . ?
N1 C5 1.472(2) . ?
C4 C5 1.379(2) . ?
C4 C3 1.392(2) . ?
C4 H4 0.9300 . ?
C5 C6 1.377(2) . ?
C6 C7 1.386(2) . ?
C6 H6 0.9300 . ?
C7 C2 1.395(2) . ?
C7 H7 0.9300 . ?
C2 C3 1.384(2) . ?
C2 C1 1.5152(19) . ?
C3 H3 0.9300 . ?
O9 H9A 0.8357 . ?
O9 H9B 0.8838 . ?
C8 C9 1.388(3) . ?
C8 H8 0.9300 . ?
C9 H9 0.9300 . ?
